data_8107084
loop_
_publ_author_name
'Almutairi, Maha S.'
'Ghabbour, Hazem A.'
'Haress, Nadia G.'
'Attia, Mohamed I.'

_publ_section_title
;
 Crystal structure of
 5-methoxy-N&#x2032;-[(3Z)-1-benzyl-5-fluoro-2-oxo-1,2-dihydro-3H-indol-3-ylidene]-1H-indole-2-carbohydrazide-DMSO
 (1/1), C27H25FN4O4S
;
_journal_issue 4
_journal_name_full 'Zeitschrift f\"ur Kristallographie - New Crystal Structures'
_journal_page_first 1025
_journal_page_last 1027
_journal_paper_doi 10.1515/ncrs-2016-0033
_journal_volume 231
_journal_year 2016
_chemical_formula_sum 'C27 H25 F N4 O4 S'
_chemical_formula_weight 520.57
_space_group_IT_number 2
_space_group_name_Hall '-P 1'
_space_group_name_H-M_alt 'P -1'
_symmetry_cell_setting triclinic
_symmetry_space_group_name_H-M 'P -1'
_atom_sites_solution_hydrogens geom
_atom_sites_solution_primary direct
_atom_sites_solution_secondary difmap
_cell_angle_alpha 100.728(2)
_cell_angle_beta 100.807(2)
_cell_angle_gamma 114.612(2)
_cell_formula_units_Z 2
_cell_length_a 10.1996(5)
_cell_length_b 11.4836(6)
_cell_length_c 12.1907(8)
_cell_measurement_reflns_used 9634
_cell_measurement_temperature 100(2)
_cell_measurement_theta_max 30.41
_cell_measurement_theta_min 2.25
_cell_volume 1218.03(12)
_computing_cell_refinement 'Bruker SMART'
_computing_data_collection 'Bruker SMART'
_computing_data_reduction 'Bruker SAINT'
_computing_molecular_graphics 'Bruker SHELXTL'
_computing_publication_material 'Bruker SHELXTL'
_computing_structure_refinement 'Bruker SHELXTL'
_computing_structure_solution 'Bruker SHELXTL'
_diffrn_ambient_temperature 100(2)
_diffrn_measured_fraction_theta_full 0.997
_diffrn_measured_fraction_theta_max 0.997
_diffrn_measurement_device_type 'COMS area detector'
_diffrn_measurement_method 'phi and omega scans'
_diffrn_radiation_monochromator graphite
_diffrn_radiation_source 'fine-focus micro tube'
_diffrn_radiation_type MoK\a
_diffrn_radiation_wavelength 0.71073
_diffrn_reflns_av_R_equivalents 0.0980
_diffrn_reflns_av_sigmaI/netI 0.0850
_diffrn_reflns_limit_h_max 14
_diffrn_reflns_limit_h_min -14
_diffrn_reflns_limit_k_max 16
_diffrn_reflns_limit_k_min -16
_diffrn_reflns_limit_l_max 17
_diffrn_reflns_limit_l_min -17
_diffrn_reflns_number 48730
_diffrn_reflns_theta_full 30.56
_diffrn_reflns_theta_max 30.56
_diffrn_reflns_theta_min 2.25
_diffrn_standards_decay_% .
_diffrn_standards_interval_count .
_diffrn_standards_interval_time .
_diffrn_standards_number 0
_exptl_absorpt_coefficient_mu 0.184
_exptl_absorpt_correction_T_max 0.961
_exptl_absorpt_correction_T_min 0.871
_exptl_absorpt_correction_type multi-scan
_exptl_absorpt_process_details SADABS_Bruker_2014
_exptl_crystal_colour yellow
_exptl_crystal_density_diffrn 1.419
_exptl_crystal_density_method 'not measured'
_exptl_crystal_description needle
_exptl_crystal_F_000 544
_exptl_crystal_size_max 0.358
_exptl_crystal_size_mid 0.057
_exptl_crystal_size_min 0.042
_refine_diff_density_max 0.408
_refine_diff_density_min -0.509
_refine_diff_density_rms 0.072
_refine_ls_extinction_method none
_refine_ls_goodness_of_fit_ref 0.953
_refine_ls_hydrogen_treatment mixed
_refine_ls_matrix_type full
_refine_ls_number_parameters 345
_refine_ls_number_reflns 7452
_refine_ls_number_restraints 0
_refine_ls_restrained_S_all 0.953
_refine_ls_R_factor_all 0.1026
_refine_ls_R_factor_gt 0.0542
_refine_ls_shift/su_max 0.000
_refine_ls_shift/su_mean 0.000
_refine_ls_structure_factor_coef Fsqd
_refine_ls_weighting_details 'calc w=1/[\s^2^(Fo^2^)+(0.0620P)^2^+0.7418P] where P=(Fo^2^+2Fc^2^)/3'
_refine_ls_weighting_scheme calc
_refine_ls_wR_factor_gt 0.1138
_refine_ls_wR_factor_ref 0.1319
_reflns_number_gt 4990
_reflns_number_total 7452
_reflns_threshold_expression >2sigma(I)
_cod_data_source_file suppl_ncrs-2016-0033_suppl.cif
_cod_data_source_block md9
_cod_original_sg_symbol_H-M 'P-1   '
_cod_database_code 8107084

loop_
_symmetry_equiv_pos_as_xyz
'x, y, z'
'-x, -y, -z'

loop_
_atom_site_label
_atom_site_type_symbol
_atom_site_fract_x
_atom_site_fract_y
_atom_site_fract_z
_atom_site_U_iso_or_equiv
_atom_site_adp_type
_atom_site_occupancy
_atom_site_symmetry_multiplicity
_atom_site_calc_flag
_atom_site_refinement_flags
_atom_site_disorder_assembly
_atom_site_disorder_group
F1 F 1.40455(12) 0.84058(11) 0.69213(10) 0.0213(3) Uani 1 1 d . . .
O1 O -0.19077(15) 0.03240(14) 0.02158(12) 0.0215(3) Uani 1 1 d . . .
O2 O 0.65735(14) 0.65059(13) 0.30080(12) 0.0186(3) Uani 1 1 d . . .
O3 O 0.63232(13) 0.35052(12) 0.55623(11) 0.0144(3) Uani 1 1 d . . .
N1 N 0.35059(16) 0.49225(15) 0.18665(13) 0.0116(3) Uani 1 1 d . . .
N2 N 0.64712(17) 0.52240(15) 0.42466(13) 0.0125(3) Uani 1 1 d . . .
N3 N 0.79770(16) 0.59337(14) 0.47710(13) 0.0118(3) Uani 1 1 d . . .
N4 N 0.87390(16) 0.42105(15) 0.67376(13) 0.0122(3) Uani 1 1 d . . .
C1 C 0.20650(19) 0.38943(17) 0.13759(15) 0.0108(3) Uani 1 1 d . . .
C2 C 0.0871(2) 0.37835(18) 0.05135(16) 0.0138(4) Uani 1 1 d . . .
H2A H 0.0975 0.4499 0.0192 0.017 Uiso 1 1 calc R . .
C3 C -0.0463(2) 0.26068(18) 0.01428(16) 0.0152(4) Uani 1 1 d . . .
H3A H -0.1300 0.2514 -0.0431 0.018 Uiso 1 1 calc R . .
C4 C -0.0605(2) 0.15319(18) 0.06053(16) 0.0149(4) Uani 1 1 d . . .
C5 C 0.0556(2) 0.16447(18) 0.14776(16) 0.0145(4) Uani 1 1 d . . .
H5A H 0.0440 0.0924 0.1795 0.017 Uiso 1 1 calc R . .
C6 C 0.19169(19) 0.28499(17) 0.18864(15) 0.0119(3) Uani 1 1 d . . .
C7 C 0.33439(19) 0.33077(18) 0.27221(16) 0.0130(3) Uani 1 1 d . . .
H7A H 0.3604 0.2834 0.3211 0.016 Uiso 1 1 calc R . .
C8 C 0.42743(19) 0.45736(17) 0.26809(15) 0.0113(3) Uani 1 1 d . . .
C9 C 0.58584(19) 0.55301(17) 0.33080(15) 0.0127(3) Uani 1 1 d . . .
C10 C 0.85203(19) 0.54961(17) 0.55472(15) 0.0106(3) Uani 1 1 d . . .
C11 C 1.01003(19) 0.60735(17) 0.62067(15) 0.0112(3) Uani 1 1 d . . .
C12 C 1.1395(2) 0.71492(17) 0.61911(16) 0.0136(4) Uani 1 1 d . . .
H12A H 1.1355 0.7689 0.5696 0.016 Uiso 1 1 calc R . .
C13 C 1.2740(2) 0.73923(18) 0.69315(16) 0.0147(4) Uani 1 1 d . . .
C14 C 1.2841(2) 0.66515(19) 0.76845(16) 0.0167(4) Uani 1 1 d . . .
H14A H 1.3795 0.6887 0.8199 0.020 Uiso 1 1 calc R . .
C15 C 1.1551(2) 0.55615(18) 0.76914(16) 0.0149(4) Uani 1 1 d . . .
H15A H 1.1601 0.5035 0.8198 0.018 Uiso 1 1 calc R . .
C16 C 1.01947(19) 0.52761(17) 0.69341(15) 0.0119(3) Uani 1 1 d . . .
C17 C 0.76857(19) 0.42847(17) 0.59205(15) 0.0113(3) Uani 1 1 d . . .
C18 C 0.8362(2) 0.32139(18) 0.73717(16) 0.0146(4) Uani 1 1 d . . .
H18A H 0.7375 0.3028 0.7504 0.017 Uiso 1 1 calc R . .
H18B H 0.9130 0.3596 0.8147 0.017 Uiso 1 1 calc R . .
C19 C 0.8281(2) 0.19028(18) 0.67525(16) 0.0134(4) Uani 1 1 d . . .
C20 C 0.6885(2) 0.07723(19) 0.62053(17) 0.0177(4) Uani 1 1 d . . .
H20A H 0.5985 0.0837 0.6198 0.021 Uiso 1 1 calc R . .
C21 C 0.6795(2) -0.0447(2) 0.56705(18) 0.0220(4) Uani 1 1 d . . .
H21A H 0.5837 -0.1213 0.5306 0.026 Uiso 1 1 calc R . .
C22 C 0.8096(2) -0.0549(2) 0.56671(18) 0.0232(4) Uani 1 1 d . . .
H22A H 0.8035 -0.1384 0.5302 0.028 Uiso 1 1 calc R . .
C23 C 0.9491(2) 0.0571(2) 0.61987(19) 0.0238(4) Uani 1 1 d . . .
H23A H 1.0387 0.0503 0.6192 0.029 Uiso 1 1 calc R . .
C24 C 0.9590(2) 0.17925(19) 0.67404(17) 0.0189(4) Uani 1 1 d . . .
H24A H 1.0551 0.2555 0.7104 0.023 Uiso 1 1 calc R . .
C25 C -0.2891(2) 0.0012(2) -0.09161(18) 0.0221(4) Uani 1 1 d . . .
H25A H -0.3622 -0.0943 -0.1186 0.033 Uiso 1 1 calc R . .
H25B H -0.2298 0.0220 -0.1464 0.033 Uiso 1 1 calc R . .
H25C H -0.3430 0.0547 -0.0876 0.033 Uiso 1 1 calc R . .
S1 S 0.53908(5) 0.81144(5) 0.08539(4) 0.01607(12) Uani 1 1 d . . .
O4 O 0.39759(15) 0.70642(14) 0.09922(13) 0.0208(3) Uani 1 1 d . . .
C26 C 0.6464(2) 0.7289(2) 0.04849(18) 0.0213(4) Uani 1 1 d . . .
H26A H 0.5907 0.6607 -0.0278 0.032 Uiso 1 1 calc R . .
H26B H 0.6639 0.6859 0.1081 0.032 Uiso 1 1 calc R . .
H26C H 0.7436 0.7947 0.0449 0.032 Uiso 1 1 calc R . .
C27 C 0.6595(2) 0.9112(2) 0.22935(18) 0.0244(4) Uani 1 1 d . . .
H27A H 0.6135 0.9606 0.2672 0.037 Uiso 1 1 calc R . .
H27B H 0.7576 0.9749 0.2253 0.037 Uiso 1 1 calc R . .
H27C H 0.6737 0.8532 0.2748 0.037 Uiso 1 1 calc R . .
H1N2 H 0.598(3) 0.455(2) 0.444(2) 0.025(6) Uiso 1 1 d . . .
H1N1 H 0.388(3) 0.574(3) 0.168(2) 0.035(7) Uiso 1 1 d . . .

loop_
_atom_site_aniso_label
_atom_site_aniso_U_11
_atom_site_aniso_U_22
_atom_site_aniso_U_33
_atom_site_aniso_U_23
_atom_site_aniso_U_13
_atom_site_aniso_U_12
F1 0.0101(5) 0.0165(5) 0.0293(7) 0.0044(5) 0.0029(5) 0.0012(4)
O1 0.0136(7) 0.0197(7) 0.0189(7) 0.0107(6) -0.0028(5) -0.0021(6)
O2 0.0137(6) 0.0178(7) 0.0224(7) 0.0112(6) 0.0022(6) 0.0049(5)
O3 0.0106(6) 0.0136(6) 0.0165(7) 0.0042(5) 0.0036(5) 0.0035(5)
N1 0.0110(7) 0.0108(7) 0.0120(7) 0.0038(6) 0.0017(6) 0.0047(6)
N2 0.0088(7) 0.0110(7) 0.0149(8) 0.0051(6) 0.0008(6) 0.0026(6)
N3 0.0096(7) 0.0109(7) 0.0127(7) 0.0012(6) 0.0018(6) 0.0043(6)
N4 0.0120(7) 0.0132(7) 0.0119(7) 0.0057(6) 0.0036(6) 0.0055(6)
C1 0.0114(8) 0.0113(8) 0.0109(8) 0.0037(7) 0.0048(7) 0.0057(7)
C2 0.0137(8) 0.0153(8) 0.0142(9) 0.0072(7) 0.0036(7) 0.0075(7)
C3 0.0128(9) 0.0184(9) 0.0133(9) 0.0068(7) 0.0010(7) 0.0066(7)
C4 0.0118(8) 0.0155(9) 0.0144(9) 0.0065(7) 0.0036(7) 0.0030(7)
C5 0.0133(8) 0.0132(8) 0.0158(9) 0.0071(7) 0.0039(7) 0.0042(7)
C6 0.0118(8) 0.0128(8) 0.0109(8) 0.0035(7) 0.0029(7) 0.0058(7)
C7 0.0136(8) 0.0134(8) 0.0132(9) 0.0056(7) 0.0031(7) 0.0069(7)
C8 0.0122(8) 0.0133(8) 0.0103(8) 0.0031(7) 0.0037(7) 0.0077(7)
C9 0.0128(8) 0.0125(8) 0.0126(9) 0.0023(7) 0.0027(7) 0.0069(7)
C10 0.0110(8) 0.0091(8) 0.0111(8) 0.0020(7) 0.0034(7) 0.0045(7)
C11 0.0118(8) 0.0122(8) 0.0096(8) 0.0020(7) 0.0021(7) 0.0066(7)
C12 0.0138(8) 0.0112(8) 0.0144(9) 0.0028(7) 0.0034(7) 0.0052(7)
C13 0.0103(8) 0.0114(8) 0.0166(9) -0.0003(7) 0.0024(7) 0.0024(7)
C14 0.0118(9) 0.0191(9) 0.0146(9) -0.0010(7) -0.0015(7) 0.0079(8)
C15 0.0160(9) 0.0160(9) 0.0132(9) 0.0037(7) 0.0015(7) 0.0093(8)
C16 0.0129(8) 0.0115(8) 0.0109(8) 0.0018(7) 0.0043(7) 0.0055(7)
C17 0.0125(8) 0.0109(8) 0.0102(8) 0.0012(7) 0.0032(7) 0.0060(7)
C18 0.0171(9) 0.0162(9) 0.0132(9) 0.0083(7) 0.0067(7) 0.0077(8)
C19 0.0152(9) 0.0156(8) 0.0120(9) 0.0087(7) 0.0057(7) 0.0071(7)
C20 0.0117(9) 0.0198(9) 0.0220(10) 0.0097(8) 0.0052(8) 0.0062(8)
C21 0.0186(10) 0.0159(9) 0.0238(11) 0.0068(8) 0.0040(8) 0.0016(8)
C22 0.0296(11) 0.0160(9) 0.0241(11) 0.0050(8) 0.0073(9) 0.0112(9)
C23 0.0197(10) 0.0252(11) 0.0293(12) 0.0066(9) 0.0071(9) 0.0137(9)
C24 0.0124(9) 0.0172(9) 0.0225(10) 0.0038(8) 0.0035(8) 0.0044(8)
C25 0.0160(9) 0.0211(10) 0.0204(10) 0.0074(8) -0.0026(8) 0.0035(8)
S1 0.0165(2) 0.0158(2) 0.0205(2) 0.01029(19) 0.00831(19) 0.00852(19)
O4 0.0156(7) 0.0218(7) 0.0299(8) 0.0163(6) 0.0097(6) 0.0083(6)
C26 0.0250(10) 0.0231(10) 0.0217(10) 0.0074(8) 0.0119(9) 0.0141(9)
C27 0.0306(11) 0.0169(10) 0.0241(11) 0.0034(8) 0.0097(9) 0.0102(9)

loop_
_atom_type_symbol
_atom_type_description
_atom_type_scat_dispersion_real
_atom_type_scat_dispersion_imag
_atom_type_scat_source
C C 0.0033 0.0016 'International Tables Vol C Tables 4.2.6.8 and 6.1.1.4'
H H 0.0000 0.0000 'International Tables Vol C Tables 4.2.6.8 and 6.1.1.4'
N N 0.0061 0.0033 'International Tables Vol C Tables 4.2.6.8 and 6.1.1.4'
O O 0.0106 0.0060 'International Tables Vol C Tables 4.2.6.8 and 6.1.1.4'
F F 0.0171 0.0103 'International Tables Vol C Tables 4.2.6.8 and 6.1.1.4'
S S 0.1246 0.1234 'International Tables Vol C Tables 4.2.6.8 and 6.1.1.4'

loop_
_geom_angle_atom_site_label_1
_geom_angle_atom_site_label_2
_geom_angle_atom_site_label_3
_geom_angle
_geom_angle_site_symmetry_1
_geom_angle_site_symmetry_3
C4 O1 C25 116.79(14) . .
C1 N1 C8 108.56(14) . .
C1 N1 H1N1 124.9(15) . .
C8 N1 H1N1 126.5(15) . .
N3 N2 C9 118.33(15) . .
N3 N2 H1N2 118.6(16) . .
C9 N2 H1N2 122.5(16) . .
C10 N3 N2 115.71(15) . .
C17 N4 C16 110.82(14) . .
C17 N4 C18 123.34(15) . .
C16 N4 C18 125.69(15) . .
N1 C1 C2 129.73(16) . .
N1 C1 C6 108.48(15) . .
C2 C1 C6 121.78(16) . .
C3 C2 C1 117.96(16) . .
C3 C2 H2A 121.0 . .
C1 C2 H2A 121.0 . .
C2 C3 C4 120.87(17) . .
C2 C3 H3A 119.6 . .
C4 C3 H3A 119.6 . .
C5 C4 O1 116.47(16) . .
C5 C4 C3 121.52(16) . .
O1 C4 C3 122.01(16) . .
C4 C5 C6 118.44(16) . .
C4 C5 H5A 120.8 . .
C6 C5 H5A 120.8 . .
C5 C6 C1 119.34(16) . .
C5 C6 C7 134.25(17) . .
C1 C6 C7 106.32(15) . .
C8 C7 C6 106.69(15) . .
C8 C7 H7A 126.7 . .
C6 C7 H7A 126.7 . .
N1 C8 C7 109.94(15) . .
N1 C8 C9 117.82(15) . .
C7 C8 C9 132.23(16) . .
O2 C9 N2 123.13(16) . .
O2 C9 C8 122.55(16) . .
N2 C9 C8 114.31(15) . .
N3 C10 C11 125.68(15) . .
N3 C10 C17 127.88(16) . .
C11 C10 C17 106.41(15) . .
C12 C11 C16 120.55(16) . .
C12 C11 C10 132.48(16) . .
C16 C11 C10 106.91(15) . .
C13 C12 C11 116.53(16) . .
C13 C12 H12A 121.7 . .
C11 C12 H12A 121.7 . .
F1 C13 C12 118.85(16) . .
F1 C13 C14 117.67(16) . .
C12 C13 C14 123.48(17) . .
C13 C14 C15 120.18(17) . .
C13 C14 H14A 119.9 . .
C15 C14 H14A 119.9 . .
C16 C15 C14 117.36(17) . .
C16 C15 H15A 121.3 . .
C14 C15 H15A 121.3 . .
C15 C16 C11 121.81(16) . .
C15 C16 N4 128.82(16) . .
C11 C16 N4 109.37(15) . .
O3 C17 N4 126.32(16) . .
O3 C17 C10 127.19(16) . .
N4 C17 C10 106.48(14) . .
N4 C18 C19 114.17(14) . .
N4 C18 H18A 108.7 . .
C19 C18 H18A 108.7 . .
N4 C18 H18B 108.7 . .
C19 C18 H18B 108.7 . .
H18A C18 H18B 107.6 . .
C20 C19 C24 118.82(18) . .
C20 C19 C18 120.08(16) . .
C24 C19 C18 121.09(17) . .
C21 C20 C19 120.68(18) . .
C21 C20 H20A 119.7 . .
C19 C20 H20A 119.7 . .
C22 C21 C20 120.13(18) . .
C22 C21 H21A 119.9 . .
C20 C21 H21A 119.9 . .
C21 C22 C23 119.73(19) . .
C21 C22 H22A 120.1 . .
C23 C22 H22A 120.1 . .
C22 C23 C24 120.46(19) . .
C22 C23 H23A 119.8 . .
C24 C23 H23A 119.8 . .
C23 C24 C19 120.18(18) . .
C23 C24 H24A 119.9 . .
C19 C24 H24A 119.9 . .
O1 C25 H25A 109.5 . .
O1 C25 H25B 109.5 . .
H25A C25 H25B 109.5 . .
O1 C25 H25C 109.5 . .
H25A C25 H25C 109.5 . .
H25B C25 H25C 109.5 . .
O4 S1 C27 106.39(9) . .
O4 S1 C26 106.36(9) . .
C27 S1 C26 97.58(10) . .
S1 C26 H26A 109.5 . .
S1 C26 H26B 109.5 . .
H26A C26 H26B 109.5 . .
S1 C26 H26C 109.5 . .
H26A C26 H26C 109.5 . .
H26B C26 H26C 109.5 . .
S1 C27 H27A 109.5 . .
S1 C27 H27B 109.5 . .
H27A C27 H27B 109.5 . .
S1 C27 H27C 109.5 . .
H27A C27 H27C 109.5 . .
H27B C27 H27C 109.5 . .

loop_
_geom_bond_atom_site_label_1
_geom_bond_atom_site_label_2
_geom_bond_distance
_geom_bond_site_symmetry_2
F1 C13 1.360(2) .
O1 C4 1.378(2) .
O1 C25 1.427(2) .
O2 C9 1.222(2) .
O3 C17 1.230(2) .
N1 C1 1.369(2) .
N1 C8 1.370(2) .
N1 H1N1 0.95(3) .
N2 N3 1.352(2) .
N2 C9 1.374(2) .
N2 H1N2 0.83(2) .
N3 C10 1.291(2) .
N4 C17 1.364(2) .
N4 C16 1.415(2) .
N4 C18 1.459(2) .
C1 C2 1.395(2) .
C1 C6 1.418(2) .
C2 C3 1.375(3) .
C2 H2A 0.9500 .
C3 C4 1.415(2) .
C3 H3A 0.9500 .
C4 C5 1.378(3) .
C5 C6 1.405(2) .
C5 H5A 0.9500 .
C6 C7 1.428(2) .
C7 C8 1.383(2) .
C7 H7A 0.9500 .
C8 C9 1.465(2) .
C10 C11 1.452(2) .
C10 C17 1.504(2) .
C11 C12 1.389(2) .
C11 C16 1.406(2) .
C12 C13 1.377(3) .
C12 H12A 0.9500 .
C13 C14 1.380(3) .
C14 C15 1.391(3) .
C14 H14A 0.9500 .
C15 C16 1.380(3) .
C15 H15A 0.9500 .
C18 C19 1.514(3) .
C18 H18A 0.9900 .
C18 H18B 0.9900 .
C19 C20 1.393(3) .
C19 C24 1.395(3) .
C20 C21 1.387(3) .
C20 H20A 0.9500 .
C21 C22 1.380(3) .
C21 H21A 0.9500 .
C22 C23 1.385(3) .
C22 H22A 0.9500 .
C23 C24 1.388(3) .
C23 H23A 0.9500 .
C24 H24A 0.9500 .
C25 H25A 0.9800 .
C25 H25B 0.9800 .
C25 H25C 0.9800 .
S1 O4 1.5109(13) .
S1 C27 1.781(2) .
S1 C26 1.7865(19) .
C26 H26A 0.9800 .
C26 H26B 0.9800 .
C26 H26C 0.9800 .
C27 H27A 0.9800 .
C27 H27B 0.9800 .
C27 H27C 0.9800 .

loop_
_geom_torsion_atom_site_label_1
_geom_torsion_atom_site_label_2
_geom_torsion_atom_site_label_3
_geom_torsion_atom_site_label_4
_geom_torsion
_geom_torsion_site_symmetry_1
_geom_torsion_site_symmetry_2
_geom_torsion_site_symmetry_3
_geom_torsion_site_symmetry_4
C9 N2 N3 C10 -171.47(15) . . . .
C8 N1 C1 C2 179.95(17) . . . .
C8 N1 C1 C6 -0.67(19) . . . .
N1 C1 C2 C3 177.70(17) . . . .
C6 C1 C2 C3 -1.6(3) . . . .
C1 C2 C3 C4 -1.4(3) . . . .
C25 O1 C4 C5 -158.86(17) . . . .
C25 O1 C4 C3 21.6(3) . . . .
C2 C3 C4 C5 3.1(3) . . . .
C2 C3 C4 O1 -177.37(17) . . . .
O1 C4 C5 C6 178.82(16) . . . .
C3 C4 C5 C6 -1.6(3) . . . .
C4 C5 C6 C1 -1.4(3) . . . .
C4 C5 C6 C7 -177.31(19) . . . .
N1 C1 C6 C5 -176.41(16) . . . .
C2 C1 C6 C5 3.0(3) . . . .
N1 C1 C6 C7 0.57(19) . . . .
C2 C1 C6 C7 -179.99(16) . . . .
C5 C6 C7 C8 176.07(19) . . . .
C1 C6 C7 C8 -0.26(19) . . . .
C1 N1 C8 C7 0.51(19) . . . .
C1 N1 C8 C9 179.24(15) . . . .
C6 C7 C8 N1 -0.15(19) . . . .
C6 C7 C8 C9 -178.63(18) . . . .
N3 N2 C9 O2 -8.6(3) . . . .
N3 N2 C9 C8 170.48(14) . . . .
N1 C8 C9 O2 -11.9(3) . . . .
C7 C8 C9 O2 166.45(18) . . . .
N1 C8 C9 N2 168.96(14) . . . .
C7 C8 C9 N2 -12.7(3) . . . .
N2 N3 C10 C11 178.73(16) . . . .
N2 N3 C10 C17 1.1(3) . . . .
N3 C10 C11 C12 -1.6(3) . . . .
C17 C10 C11 C12 176.45(18) . . . .
N3 C10 C11 C16 -178.95(16) . . . .
C17 C10 C11 C16 -0.90(18) . . . .
C16 C11 C12 C13 -1.1(2) . . . .
C10 C11 C12 C13 -178.18(18) . . . .
C11 C12 C13 F1 177.82(15) . . . .
C11 C12 C13 C14 -1.6(3) . . . .
F1 C13 C14 C15 -176.85(16) . . . .
C12 C13 C14 C15 2.6(3) . . . .
C13 C14 C15 C16 -0.7(3) . . . .
C14 C15 C16 C11 -2.0(3) . . . .
C14 C15 C16 N4 177.59(17) . . . .
C12 C11 C16 C15 3.0(3) . . . .
C10 C11 C16 C15 -179.29(16) . . . .
C12 C11 C16 N4 -176.68(15) . . . .
C10 C11 C16 N4 1.05(19) . . . .
C17 N4 C16 C15 179.57(18) . . . .
C18 N4 C16 C15 4.0(3) . . . .
C17 N4 C16 C11 -0.81(19) . . . .
C18 N4 C16 C11 -176.42(15) . . . .
C16 N4 C17 O3 179.99(16) . . . .
C18 N4 C17 O3 -4.3(3) . . . .
C16 N4 C17 C10 0.21(19) . . . .
C18 N4 C17 C10 175.95(15) . . . .
N3 C10 C17 O3 -1.3(3) . . . .
C11 C10 C17 O3 -179.34(17) . . . .
N3 C10 C17 N4 178.43(16) . . . .
C11 C10 C17 N4 0.44(18) . . . .
C17 N4 C18 C19 87.4(2) . . . .
C16 N4 C18 C19 -97.5(2) . . . .
N4 C18 C19 C20 -105.05(19) . . . .
N4 C18 C19 C24 76.4(2) . . . .
C24 C19 C20 C21 0.8(3) . . . .
C18 C19 C20 C21 -177.71(17) . . . .
C19 C20 C21 C22 -0.6(3) . . . .
C20 C21 C22 C23 -0.1(3) . . . .
C21 C22 C23 C24 0.4(3) . . . .
C22 C23 C24 C19 -0.1(3) . . . .
C20 C19 C24 C23 -0.5(3) . . . .
C18 C19 C24 C23 178.01(17) . . . .
